data_8107400
loop_
_publ_author_name
'Hao, Zhi-Feng'
'Zhu, Shi-Jie'
'Lei, Chuan-Wen'
'Zhou, Ying'

_publ_section_title
;
 Synthesis and crystal structure of
 8-bromo-3-(1H-pyrazole-1-carbonyl)-2H-chromen-2-one, C13H7BrN2O3
;
_journal_issue 2
_journal_name_full 'Zeitschrift f\"ur Kristallographie - New Crystal Structures'
_journal_page_first 221
_journal_page_last 222
_journal_paper_doi 10.1515/ncrs-2022-0561
_journal_volume 238
_journal_year 2023
_chemical_formula_moiety 'C13 H7 Br N2 O3'
_chemical_formula_sum 'C13 H7 Br N2 O3'
_chemical_formula_weight 319.12
_space_group_crystal_system triclinic
_space_group_IT_number 2
_space_group_name_Hall '-P 1'
_space_group_name_H-M_alt 'P -1'
_atom_sites_solution_hydrogens geom
_atom_sites_solution_primary dual
_cell_angle_alpha 77.255(8)
_cell_angle_beta 73.573(8)
_cell_angle_gamma 73.509(7)
_cell_formula_units_Z 2
_cell_length_a 7.2968(6)
_cell_length_b 7.6743(6)
_cell_length_c 11.5698(12)
_cell_measurement_reflns_used 1899
_cell_measurement_temperature 220.01(10)
_cell_measurement_theta_max 28.6970
_cell_measurement_theta_min 2.8070
_cell_volume 588.90(10)
_computing_cell_refinement 'CrysAlisPro 1.171.38.43f (Rigaku OD, 2015) [1]'
_computing_data_collection 'CrysAlisPro 1.171.38.43f (Rigaku OD, 2015) [1]'
_computing_data_reduction 'CrysAlisPro 1.171.38.43f (Rigaku OD, 2015) [1]'
_computing_molecular_graphics 'Olex2 1.5-beta (Dolomanov et al., 2009) [2]'
_computing_publication_material 'Olex2 1.5-beta (Dolomanov et al., 2009) [2]'
_computing_structure_refinement 'SHELXL 2017/1 (Sheldrick, 2015) [3]'
_computing_structure_solution 'SHELXT 2018/2 (Sheldrick, 2018)'
_diffrn_ambient_environment N~2~
_diffrn_ambient_temperature 220.01(10)
_diffrn_detector 'CCD plate'
_diffrn_detector_area_resol_mean 5.2684
_diffrn_detector_type AtlasS2
_diffrn_measured_fraction_theta_full 1.000
_diffrn_measured_fraction_theta_max 1.000
_diffrn_measurement_details
;
List of Runs (angles in degrees, time in seconds):

  # Type    Start    End  Width  t~exp~   \w     \q     \k     \f   Frames
--------------------------------------------------------------------------
  1  \w    -55.00  31.00   1.00    2.29    --   11.90 -57.00 -90.00   86
  2  \w    -13.00  78.00   1.00    2.29    --   11.90  77.00-180.00   91
  3  \w    -16.00  83.00   1.00    2.29    --   11.90  57.00  60.00   99
;
_diffrn_measurement_device 'four-circle diffractometer'
_diffrn_measurement_device_type 'SuperNova, Dual, Cu at zero, AtlasS2'
_diffrn_measurement_method '\w scans'
_diffrn_orient_matrix_type 'CrysAlisPro convention (1999,Acta A55,543-557)'
_diffrn_orient_matrix_UB_11 -0.0705993000
_diffrn_orient_matrix_UB_12 -0.0419914000
_diffrn_orient_matrix_UB_13 0.0441744000
_diffrn_orient_matrix_UB_21 0.0245129000
_diffrn_orient_matrix_UB_22 0.0282799000
_diffrn_orient_matrix_UB_23 0.0469458000
_diffrn_orient_matrix_UB_31 -0.0727679000
_diffrn_orient_matrix_UB_32 0.0833648000
_diffrn_orient_matrix_UB_33 -0.0052204000
_diffrn_radiation_monochromator mirror
_diffrn_radiation_probe x-ray
_diffrn_radiation_type 'Mo K\a'
_diffrn_radiation_wavelength 0.71073
_diffrn_reflns_av_R_equivalents 0.0484
_diffrn_reflns_av_unetI/netI 0.0701
_diffrn_reflns_Laue_measured_fraction_full 1.000
_diffrn_reflns_Laue_measured_fraction_max 1.000
_diffrn_reflns_limit_h_max 8
_diffrn_reflns_limit_h_min -8
_diffrn_reflns_limit_k_max 7
_diffrn_reflns_limit_k_min -9
_diffrn_reflns_limit_l_max 11
_diffrn_reflns_limit_l_min -13
_diffrn_reflns_number 3800
_diffrn_reflns_point_group_measured_fraction_full 1.000
_diffrn_reflns_point_group_measured_fraction_max 1.000
_diffrn_reflns_theta_full 24.998
_diffrn_reflns_theta_max 24.998
_diffrn_reflns_theta_min 2.801
_diffrn_source 'micro-focus sealed X-ray tube'
_diffrn_source_type 'SuperNova (Mo) X-ray Source'
_exptl_absorpt_coefficient_mu 3.495
_exptl_absorpt_correction_T_max 1.00000
_exptl_absorpt_correction_T_min 0.09234
_exptl_absorpt_correction_type multi-scan
_exptl_absorpt_process_details
;
CrysAlisPro 1.171.38.43f (Rigaku Oxford Diffraction, 2015)
Empirical absorption correction using spherical harmonics,
 implemented in SCALE3 ABSPACK scaling algorithm.
;
_exptl_crystal_colour 'light colourless'
_exptl_crystal_density_diffrn 1.800
_exptl_crystal_description block
_exptl_crystal_F_000 316
_exptl_crystal_size_max 0.16
_exptl_crystal_size_mid 0.11
_exptl_crystal_size_min 0.09
_refine_diff_density_max 0.612
_refine_diff_density_min -0.546
_refine_diff_density_rms 0.104
_refine_ls_extinction_coef .
_refine_ls_extinction_method none
_refine_ls_goodness_of_fit_ref 1.031
_refine_ls_hydrogen_treatment constr
_refine_ls_matrix_type full
_refine_ls_number_parameters 172
_refine_ls_number_reflns 2066
_refine_ls_number_restraints 0
_refine_ls_restrained_S_all 1.031
_refine_ls_R_factor_all 0.0605
_refine_ls_R_factor_gt 0.0459
_refine_ls_shift/su_max 0.000
_refine_ls_shift/su_mean 0.000
_refine_ls_structure_factor_coef Fsqd
_refine_ls_weighting_details 'w=1/[\s^2^(Fo^2^)+(0.0494P)^2^+0.1038P] where P=(Fo^2^+2Fc^2^)/3'
_refine_ls_weighting_scheme calc
_refine_ls_wR_factor_gt 0.0988
_refine_ls_wR_factor_ref 0.1089
_reflns_Friedel_coverage 0.000
_reflns_Friedel_fraction_full .
_reflns_Friedel_fraction_max .
_reflns_number_gt 1709
_reflns_number_total 2066
_reflns_threshold_expression 'I > 2\s(I)'
_cod_data_source_file suppl_j_ncrs-2022-0561_suppl.cif
_cod_data_source_block z-2
_cod_database_code 8107400
_shelx_space_group_comment
;
The symmetry employed for this shelxl refinement is uniquely defined
by the following loop, which should always be used as a source of
symmetry information in preference to the above space-group names.
They are only intended as comments.
;
_olex2_refinement_description
;
1. Fixed Uiso
 At 1.2 times of:
  All C(H) groups
2.a Aromatic/amide H refined with riding coordinates:
 C2(H2), C3(H3), C4(H4), C9(H9), C11(H11), C12(H12), C13(H13)
;
_olex2_date_sample_data_collection 2022-11-17
_olex2_submission_special_instructions 'No special instructions were received'
_oxdiff_exptl_absorpt_empirical_details
;
Empirical correction (ABSPACK) includes:
- Absorption correction using spherical harmonics
- Frame scaling
;
_oxdiff_exptl_absorpt_empirical_full_max 3.328
_oxdiff_exptl_absorpt_empirical_full_min 0.294

loop_
_space_group_symop_operation_xyz
'x, y, z'
'-x, -y, -z'

loop_
_atom_site_label
_atom_site_type_symbol
_atom_site_fract_x
_atom_site_fract_y
_atom_site_fract_z
_atom_site_U_iso_or_equiv
_atom_site_adp_type
_atom_site_occupancy
_atom_site_site_symmetry_order
_atom_site_calc_flag
_atom_site_refinement_flags_posn
_atom_site_refinement_flags_adp
_atom_site_refinement_flags_occupancy
_atom_site_disorder_assembly
_atom_site_disorder_group
Br1 Br 0.96821(7) 0.90609(6) 0.26385(4) 0.0412(2) Uani 1 1 d . . . . .
O1 O 0.7254(4) 0.8592(3) 0.5217(2) 0.0245(6) Uani 1 1 d . . . . .
O2 O 0.5829(5) 1.0201(4) 0.6719(3) 0.0354(7) Uani 1 1 d . . . . .
O3 O 0.2907(5) 0.6967(4) 0.8823(3) 0.0438(8) Uani 1 1 d . . . . .
N1 N 0.7546(5) 0.7397(5) 0.8831(3) 0.0333(9) Uani 1 1 d . . . . .
N2 N 0.5591(5) 0.7438(4) 0.9209(3) 0.0273(8) Uani 1 1 d . . . . .
C1 C 0.7081(6) 0.5445(5) 0.5409(4) 0.0251(9) Uani 1 1 d . . . . .
C2 C 0.7562(7) 0.3861(5) 0.4875(5) 0.0326(11) Uani 1 1 d . . . . .
H2 H 0.716395 0.278510 0.533201 0.039 Uiso 1 1 calc R U . . .
C3 C 0.8609(6) 0.3869(5) 0.3693(4) 0.0330(10) Uani 1 1 d . . . . .
H3 H 0.892993 0.279252 0.332899 0.040 Uiso 1 1 calc R U . . .
C4 C 0.9213(6) 0.5430(5) 0.3013(4) 0.0287(10) Uani 1 1 d . . . . .
H4 H 0.993616 0.541600 0.218956 0.034 Uiso 1 1 calc R U . . .
C5 C 0.8765(6) 0.6983(5) 0.3531(4) 0.0255(9) Uani 1 1 d . . . . .
C6 C 0.7684(6) 0.7012(5) 0.4732(4) 0.0227(9) Uani 1 1 d . . . . .
C7 C 0.6232(6) 0.8726(5) 0.6397(4) 0.0248(9) Uani 1 1 d . . . . .
C8 C 0.5670(6) 0.7076(5) 0.7145(4) 0.0253(9) Uani 1 1 d . . . . .
C9 C 0.6021(6) 0.5555(5) 0.6654(4) 0.0266(10) Uani 1 1 d . . . . .
H9 H 0.555865 0.452435 0.713940 0.032 Uiso 1 1 calc R U . . .
C10 C 0.4559(6) 0.7167(5) 0.8435(4) 0.0277(10) Uani 1 1 d . . . . .
C11 C 0.4849(7) 0.7712(5) 1.0397(4) 0.0318(10) Uani 1 1 d . . . . .
H11 H 0.352710 0.779265 1.084859 0.038 Uiso 1 1 calc R U . . .
C12 C 0.6347(7) 0.7844(6) 1.0801(4) 0.0340(11) Uani 1 1 d . . . . .
H12 H 0.630547 0.804044 1.159181 0.041 Uiso 1 1 calc R U . . .
C13 C 0.7993(7) 0.7630(6) 0.9809(4) 0.0376(11) Uani 1 1 d . . . . .
H13 H 0.927513 0.765113 0.983796 0.045 Uiso 1 1 calc R U . . .

loop_
_atom_site_aniso_label
_atom_site_aniso_U_11
_atom_site_aniso_U_22
_atom_site_aniso_U_33
_atom_site_aniso_U_23
_atom_site_aniso_U_13
_atom_site_aniso_U_12
Br1 0.0529(4) 0.0350(3) 0.0261(3) -0.00762(19) 0.0111(2) -0.0137(2)
O1 0.0294(16) 0.0220(14) 0.0195(16) -0.0060(11) 0.0016(12) -0.0073(11)
O2 0.0462(19) 0.0301(16) 0.0259(17) -0.0101(13) 0.0033(14) -0.0099(13)
O3 0.0289(19) 0.062(2) 0.037(2) -0.0019(16) 0.0008(15) -0.0167(15)
N1 0.023(2) 0.050(2) 0.023(2) -0.0074(17) 0.0015(16) -0.0082(16)
N2 0.0229(19) 0.0347(19) 0.0180(19) -0.0039(15) 0.0032(15) -0.0051(14)
C1 0.022(2) 0.027(2) 0.029(3) -0.0019(18) -0.0120(19) -0.0061(16)
C2 0.037(3) 0.023(2) 0.043(3) -0.0027(19) -0.018(2) -0.0086(18)
C3 0.034(3) 0.033(2) 0.037(3) -0.015(2) -0.016(2) -0.0012(19)
C4 0.029(2) 0.030(2) 0.028(3) -0.0148(18) -0.0101(19) 0.0024(17)
C5 0.018(2) 0.027(2) 0.028(3) -0.0016(17) -0.0055(18) -0.0020(16)
C6 0.022(2) 0.022(2) 0.025(2) -0.0071(17) -0.0079(18) -0.0015(16)
C7 0.024(2) 0.029(2) 0.022(2) -0.0081(18) -0.0004(18) -0.0068(16)
C8 0.020(2) 0.033(2) 0.021(2) -0.0012(17) -0.0051(17) -0.0059(16)
C9 0.024(2) 0.027(2) 0.028(3) 0.0011(18) -0.0064(19) -0.0104(17)
C10 0.026(2) 0.028(2) 0.022(2) -0.0023(17) 0.0005(19) -0.0041(17)
C11 0.031(3) 0.032(2) 0.020(2) -0.0029(18) 0.0059(19) -0.0021(18)
C12 0.044(3) 0.036(2) 0.018(2) -0.0071(19) -0.004(2) -0.005(2)
C13 0.033(3) 0.042(3) 0.034(3) -0.006(2) -0.007(2) -0.005(2)

loop_
_atom_type_symbol
_atom_type_description
_atom_type_scat_dispersion_real
_atom_type_scat_dispersion_imag
_atom_type_scat_source
C C 0.0033 0.0016 'International Tables Vol C Tables 4.2.6.8 and 6.1.1.4'
H H 0.0000 0.0000 'International Tables Vol C Tables 4.2.6.8 and 6.1.1.4'
Br Br -0.2901 2.4595 'International Tables Vol C Tables 4.2.6.8 and 6.1.1.4'
N N 0.0061 0.0033 'International Tables Vol C Tables 4.2.6.8 and 6.1.1.4'
O O 0.0106 0.0060 'International Tables Vol C Tables 4.2.6.8 and 6.1.1.4'

loop_
_geom_angle_atom_site_label_1
_geom_angle_atom_site_label_2
_geom_angle_atom_site_label_3
_geom_angle
_geom_angle_site_symmetry_1
_geom_angle_site_symmetry_3
C6 O1 C7 122.2(3) . .
C13 N1 N2 103.6(4) . .
N1 N2 C10 121.4(3) . .
N1 N2 C11 112.1(3) . .
C11 N2 C10 126.5(4) . .
C2 C1 C9 123.5(4) . .
C6 C1 C2 119.7(4) . .
C6 C1 C9 116.8(4) . .
C1 C2 H2 120.2 . .
C3 C2 C1 119.6(4) . .
C3 C2 H2 120.2 . .
C2 C3 H3 119.5 . .
C2 C3 C4 121.0(4) . .
C4 C3 H3 119.5 . .
C3 C4 H4 120.0 . .
C5 C4 C3 119.9(4) . .
C5 C4 H4 120.0 . .
C4 C5 Br1 120.1(3) . .
C4 C5 C6 120.1(4) . .
C6 C5 Br1 119.8(3) . .
O1 C6 C1 121.7(4) . .
O1 C6 C5 118.5(3) . .
C5 C6 C1 119.8(4) . .
O1 C7 C8 117.1(3) . .
O2 C7 O1 117.3(3) . .
O2 C7 C8 125.6(4) . .
C7 C8 C10 118.7(4) . .
C9 C8 C7 120.5(4) . .
C9 C8 C10 120.7(3) . .
C1 C9 H9 119.3 . .
C8 C9 C1 121.5(3) . .
C8 C9 H9 119.3 . .
O3 C10 N2 120.7(4) . .
O3 C10 C8 123.6(4) . .
N2 C10 C8 115.6(3) . .
N2 C11 H11 126.6 . .
C12 C11 N2 106.7(4) . .
C12 C11 H11 126.6 . .
C11 C12 H12 127.2 . .
C11 C12 C13 105.5(4) . .
C13 C12 H12 127.2 . .
N1 C13 C12 112.0(4) . .
N1 C13 H13 124.0 . .
C12 C13 H13 124.0 . .

loop_
_geom_bond_atom_site_label_1
_geom_bond_atom_site_label_2
_geom_bond_distance
_geom_bond_site_symmetry_2
Br1 C5 1.883(4) .
O1 C6 1.368(5) .
O1 C7 1.369(5) .
O2 C7 1.200(5) .
O3 C10 1.203(5) .
N1 N2 1.362(5) .
N1 C13 1.324(6) .
N2 C10 1.402(5) .
N2 C11 1.366(5) .
C1 C2 1.396(6) .
C1 C6 1.394(5) .
C1 C9 1.438(6) .
C2 H2 0.9500 .
C2 C3 1.365(7) .
C3 H3 0.9500 .
C3 C4 1.391(6) .
C4 H4 0.9500 .
C4 C5 1.368(6) .
C5 C6 1.392(6) .
C7 C8 1.460(5) .
C8 C9 1.338(6) .
C8 C10 1.490(6) .
C9 H9 0.9500 .
C11 H11 0.9500 .
C11 C12 1.341(6) .
C12 H12 0.9500 .
C12 C13 1.407(7) .
C13 H13 0.9500 .

loop_
_geom_torsion_atom_site_label_1
_geom_torsion_atom_site_label_2
_geom_torsion_atom_site_label_3
_geom_torsion_atom_site_label_4
_geom_torsion
_geom_torsion_site_symmetry_1
_geom_torsion_site_symmetry_2
_geom_torsion_site_symmetry_3
_geom_torsion_site_symmetry_4
Br1 C5 C6 O1 2.4(5) . . . .
Br1 C5 C6 C1 -177.1(3) . . . .
O1 C7 C8 C9 -4.9(6) . . . .
O1 C7 C8 C10 179.9(3) . . . .
O2 C7 C8 C9 172.9(4) . . . .
O2 C7 C8 C10 -2.3(6) . . . .
N1 N2 C10 O3 170.2(4) . . . .
N1 N2 C10 C8 -7.6(5) . . . .
N1 N2 C11 C12 -0.2(4) . . . .
N2 N1 C13 C12 -0.8(4) . . . .
N2 C11 C12 C13 -0.2(4) . . . .
C1 C2 C3 C4 0.3(6) . . . .
C2 C1 C6 O1 -179.7(3) . . . .
C2 C1 C6 C5 -0.2(6) . . . .
C2 C1 C9 C8 176.9(4) . . . .
C2 C3 C4 C5 0.3(6) . . . .
C3 C4 C5 Br1 177.1(3) . . . .
C3 C4 C5 C6 -0.8(6) . . . .
C4 C5 C6 O1 -179.7(3) . . . .
C4 C5 C6 C1 0.8(6) . . . .
C6 O1 C7 O2 -175.8(3) . . . .
C6 O1 C7 C8 2.2(5) . . . .
C6 C1 C2 C3 -0.4(6) . . . .
C6 C1 C9 C8 -1.4(6) . . . .
C7 O1 C6 C1 0.9(5) . . . .
C7 O1 C6 C5 -178.7(3) . . . .
C7 C8 C9 C1 4.6(6) . . . .
C7 C8 C10 O3 115.9(5) . . . .
C7 C8 C10 N2 -66.4(5) . . . .
C9 C1 C2 C3 -178.6(4) . . . .
C9 C1 C6 O1 -1.4(5) . . . .
C9 C1 C6 C5 178.2(3) . . . .
C9 C8 C10 O3 -59.3(6) . . . .
C9 C8 C10 N2 118.4(4) . . . .
C10 N2 C11 C12 177.9(3) . . . .
C10 C8 C9 C1 179.7(4) . . . .
C11 N2 C10 O3 -7.7(6) . . . .
C11 N2 C10 C8 174.5(3) . . . .
C11 C12 C13 N1 0.7(5) . . . .
C13 N1 N2 C10 -177.6(3) . . . .
C13 N1 N2 C11 0.6(4) . . . .
